data_7028552
loop_
_publ_author_name
'Basu Baul, Tushar S.'
'Kundu, Sajal'
'Linden, Anthony'
'Raviprakash, Nune'
'Manna, Sunil K.'
'Guedes da Silva, M F\'atima C'

_publ_section_title
;
 Synthesis and characterization of some water soluble Zn(II) complexes
 with (E)-N-(pyridin-2-ylmethylene)arylamines that regulate tumour cell
 death by interacting with DNA.
;
_journal_issue 3
_journal_name_full 'Dalton transactions (Cambridge, England : 2003)'
_journal_page_first 1191
_journal_page_last 1202
_journal_paper_doi 10.1039/c3dt52062e
_journal_volume 43
_journal_year 2014
_chemical_formula_moiety 'C26 H24 N16 Zn2'
_chemical_formula_sum 'C26 H24 N16 Zn2'
_chemical_formula_weight 691.34
_chemical_name_systematic
; 
 ? 
;
_space_group_IT_number 14
_symmetry_cell_setting monoclinic
_symmetry_Int_Tables_number 14
_symmetry_space_group_name_Hall '-P 2ybc'
_symmetry_space_group_name_H-M 'P 1 21/c 1'
_atom_sites_solution_hydrogens geom
_atom_sites_solution_primary direct
_atom_sites_solution_secondary difmap
_audit_creation_date 6-Dec-2011
_audit_creation_method SHELXL-97
_cell_angle_alpha 90.00
_cell_angle_beta 107.3946(17)
_cell_angle_gamma 90.00
_cell_formula_units_Z 2
_cell_length_a 8.69797(13)
_cell_length_b 17.7362(3)
_cell_length_c 9.75808(16)
_cell_measurement_reflns_used 10445
_cell_measurement_temperature 160(1)
_cell_measurement_theta_max 30.2007
_cell_measurement_theta_min 2.1827
_cell_volume 1436.53(4)
_computing_cell_refinement 'CrysAlisPro, Version 1.171.35.19 (Agilent Technologies, 2011)'
_computing_data_collection 'CrysAlisPro, Version 1.171.35.19 (Agilent Technologies, 2011)'
_computing_data_reduction 'CrysAlisPro, Version 1.171.35.19 (Agilent Technologies, 2011)'
_computing_molecular_graphics 'ORTEPII (Johnson, 1976)'
_computing_publication_material 'SHELXL97 and PLATON (Spek, 2009)'
_computing_structure_refinement 'SHELXL97 (Sheldrick, 2008)'
_computing_structure_solution 'SHELXS97 (Sheldrick, 2008)'
_diffrn_ambient_temperature 160(1)
_diffrn_detector 'Atlas CCD camera on \k goniostat'
_diffrn_detector_area_resol_mean 10.3801
_diffrn_measured_fraction_theta_full 1.000
_diffrn_measured_fraction_theta_max 0.920
_diffrn_measurement_device_type 'Oxford Diffraction SuperNova, dual radiation diffractometer'
_diffrn_measurement_method '\w scans'
_diffrn_radiation_monochromator mirror
_diffrn_radiation_source 'SuperNova (Mo) X-ray Source'
_diffrn_radiation_type 'Mo K\a'
_diffrn_radiation_wavelength 0.71073
_diffrn_reflns_av_R_equivalents 0.0225
_diffrn_reflns_av_sigmaI/netI 0.0199
_diffrn_reflns_limit_h_max 11
_diffrn_reflns_limit_h_min -11
_diffrn_reflns_limit_k_max 24
_diffrn_reflns_limit_k_min -24
_diffrn_reflns_limit_l_max 13
_diffrn_reflns_limit_l_min -13
_diffrn_reflns_number 18231
_diffrn_reflns_theta_full 27.50
_diffrn_reflns_theta_max 30.27
_diffrn_reflns_theta_min 2.30
_diffrn_standards_decay_% 0
_diffrn_standards_number 0
_exptl_absorpt_coefficient_mu 1.720
_exptl_absorpt_correction_T_max 1.00000
_exptl_absorpt_correction_T_min 0.88538
_exptl_absorpt_correction_type multi-scan
_exptl_absorpt_process_details
;
Empirical absorption correction using spherical harmonics,
 implemented in SCALE3 ABSPACK scaling algorithm.
CrysAlisPro, Version 1.171.35.19 (Agilent Technologies, 2011)
;
_exptl_crystal_colour 'light yellow'
_exptl_crystal_density_diffrn 1.598
_exptl_crystal_density_method 'not measured'
_exptl_crystal_description prism
_exptl_crystal_F_000 704
_exptl_crystal_size_max 0.22
_exptl_crystal_size_mid 0.12
_exptl_crystal_size_min 0.10
_refine_diff_density_max 0.329
_refine_diff_density_min -0.328
_refine_diff_density_rms 0.055
_refine_ls_extinction_method none
_refine_ls_goodness_of_fit_ref 1.079
_refine_ls_hydrogen_treatment constr
_refine_ls_matrix_type full
_refine_ls_number_parameters 200
_refine_ls_number_reflns 3948
_refine_ls_number_restraints 0
_refine_ls_restrained_S_all 1.079
_refine_ls_R_factor_all 0.0300
_refine_ls_R_factor_gt 0.0246
_refine_ls_shift/su_max 0.001
_refine_ls_shift/su_mean 0.000
_refine_ls_structure_factor_coef Fsqd
_refine_ls_weighting_details 'w=1/[\s^2^(Fo^2^)+(0.0235P)^2^+0.7008P] where P=(Fo^2^+2Fc^2^)/3'
_refine_ls_weighting_scheme calc
_refine_ls_wR_factor_gt 0.0573
_refine_ls_wR_factor_ref 0.0598
_reflns_number_gt 3516
_reflns_number_total 3948
_reflns_threshold_expression 'I > 2\s(I)'
_cod_data_source_file c3dt52062e.txt
_cod_data_source_block L1120
_cod_database_code 7028552

loop_
_symmetry_equiv_pos_as_xyz
'x, y, z'
'-x, y+1/2, -z+1/2'
'-x, -y, -z'
'x, -y-1/2, z-1/2'

loop_
_atom_site_label
_atom_site_type_symbol
_atom_site_fract_x
_atom_site_fract_y
_atom_site_fract_z
_atom_site_U_iso_or_equiv
_atom_site_adp_type
_atom_site_occupancy
_atom_site_symmetry_multiplicity
_atom_site_calc_flag
_atom_site_refinement_flags
Zn1 Zn 0.123311(18) 0.519783(9) 0.657223(16) 0.01750(5) Uani 1 1 d .
N1 N 0.01433(13) 0.56229(7) 0.80308(12) 0.0182(2) Uani 1 1 d .
N2 N 0.27890(14) 0.61568(7) 0.75043(12) 0.0191(2) Uani 1 1 d .
N3 N 0.27283(15) 0.43470(7) 0.72991(14) 0.0244(3) Uani 1 1 d .
N4 N 0.41074(17) 0.43426(8) 0.79405(16) 0.0331(3) Uani 1 1 d .
N5 N 0.5458(2) 0.42934(12) 0.8542(3) 0.0839(9) Uani 1 1 d .
N6 N 0.07839(14) 0.55448(7) 0.44948(12) 0.0206(2) Uani 1 1 d .
N7 N 0.09940(15) 0.61777(7) 0.41169(13) 0.0227(3) Uani 1 1 d .
N8 N 0.1195(2) 0.67702(9) 0.37415(16) 0.0376(3) Uani 1 1 d .
C1 C 0.10086(16) 0.61567(8) 0.89226(15) 0.0192(3) Uani 1 1 d .
C2 C 0.05722(19) 0.64281(9) 1.00798(16) 0.0236(3) Uani 1 1 d .
H2 H 0.1208 0.6799 1.0697 0.028 Uiso 1 1 calc R
C3 C -0.08149(19) 0.61476(9) 1.03231(16) 0.0251(3) Uani 1 1 d .
H3 H -0.1131 0.6318 1.1122 0.030 Uiso 1 1 calc R
C4 C -0.17286(18) 0.56192(9) 0.93909(16) 0.0236(3) Uani 1 1 d .
H4 H -0.2700 0.5433 0.9520 0.028 Uiso 1 1 calc R
C5 C -0.12055(16) 0.53642(9) 0.82612(15) 0.0213(3) Uani 1 1 d .
H5 H -0.1825 0.4994 0.7630 0.026 Uiso 1 1 calc R
C6 C 0.24450(17) 0.64337(8) 0.85834(15) 0.0205(3) Uani 1 1 d .
H6 H 0.3106 0.6812 0.9157 0.025 Uiso 1 1 calc R
C7 C 0.41217(16) 0.64151(8) 0.70730(15) 0.0190(3) Uani 1 1 d .
C8 C 0.48299(19) 0.71234(9) 0.74260(17) 0.0268(3) Uani 1 1 d .
H8 H 0.4421 0.7466 0.7979 0.032 Uiso 1 1 calc R
C9 C 0.61352(19) 0.73234(9) 0.69632(18) 0.0276(3) Uani 1 1 d .
H9 H 0.6620 0.7804 0.7212 0.033 Uiso 1 1 calc R
C10 C 0.67502(17) 0.68330(9) 0.61404(16) 0.0225(3) Uani 1 1 d .
C11 C 0.59927(17) 0.61447(9) 0.57527(16) 0.0229(3) Uani 1 1 d .
H11 H 0.6372 0.5811 0.5164 0.027 Uiso 1 1 calc R
C12 C 0.46902(17) 0.59355(9) 0.62099(16) 0.0220(3) Uani 1 1 d .
H12 H 0.4184 0.5462 0.5931 0.026 Uiso 1 1 calc R
C13 C 0.8205(2) 0.70376(10) 0.56849(19) 0.0304(3) Uani 1 1 d .
H131 H 0.8587 0.6591 0.5292 0.046 Uiso 1 1 calc R
H132 H 0.9061 0.7223 0.6517 0.046 Uiso 1 1 calc R
H133 H 0.7915 0.7432 0.4949 0.046 Uiso 1 1 calc R

loop_
_atom_site_aniso_label
_atom_site_aniso_U_11
_atom_site_aniso_U_22
_atom_site_aniso_U_33
_atom_site_aniso_U_23
_atom_site_aniso_U_13
_atom_site_aniso_U_12
Zn1 0.01793(8) 0.01835(9) 0.01620(9) -0.00176(6) 0.00508(6) -0.00152(6)
N1 0.0180(5) 0.0191(6) 0.0175(5) 0.0004(5) 0.0052(4) 0.0016(4)
N2 0.0181(5) 0.0198(6) 0.0193(6) -0.0013(5) 0.0054(4) -0.0013(4)
N3 0.0214(6) 0.0206(6) 0.0309(7) 0.0001(5) 0.0072(5) 0.0005(5)
N4 0.0298(7) 0.0228(7) 0.0405(8) 0.0071(6) 0.0010(6) -0.0038(6)
N5 0.0347(10) 0.0529(12) 0.128(2) 0.0301(13) -0.0300(11) -0.0085(9)
N6 0.0220(6) 0.0218(6) 0.0169(6) -0.0008(5) 0.0042(4) -0.0066(5)
N7 0.0229(6) 0.0259(7) 0.0180(6) -0.0023(5) 0.0043(5) -0.0039(5)
N8 0.0496(9) 0.0273(8) 0.0330(8) 0.0041(6) 0.0078(7) -0.0096(7)
C1 0.0213(6) 0.0174(7) 0.0190(6) 0.0010(5) 0.0063(5) 0.0020(5)
C2 0.0305(7) 0.0199(7) 0.0224(7) -0.0019(6) 0.0108(6) 0.0004(6)
C3 0.0326(8) 0.0222(7) 0.0250(7) 0.0019(6) 0.0154(6) 0.0050(6)
C4 0.0221(7) 0.0237(7) 0.0275(7) 0.0059(6) 0.0113(6) 0.0042(6)
C5 0.0192(6) 0.0216(7) 0.0219(7) 0.0016(5) 0.0044(5) 0.0014(5)
C6 0.0212(6) 0.0191(7) 0.0202(7) -0.0027(5) 0.0048(5) -0.0021(5)
C7 0.0181(6) 0.0197(7) 0.0185(6) -0.0002(5) 0.0042(5) -0.0023(5)
C8 0.0314(8) 0.0205(7) 0.0312(8) -0.0054(6) 0.0136(6) -0.0032(6)
C9 0.0328(8) 0.0190(7) 0.0323(8) -0.0024(6) 0.0119(6) -0.0084(6)
C10 0.0223(7) 0.0220(7) 0.0235(7) 0.0035(6) 0.0071(5) -0.0027(5)
C11 0.0245(7) 0.0225(7) 0.0233(7) -0.0028(6) 0.0095(6) -0.0015(6)
C12 0.0218(6) 0.0197(7) 0.0245(7) -0.0038(6) 0.0072(5) -0.0040(5)
C13 0.0298(8) 0.0275(8) 0.0378(9) 0.0032(7) 0.0160(7) -0.0071(6)

loop_
_atom_type_symbol
_atom_type_description
_atom_type_number_in_cell
_atom_type_scat_dispersion_real
_atom_type_scat_dispersion_imag
_atom_type_scat_source
C C 52 0.0033 0.0016
; International Tables for Crystallography (1992). 
Vol. C, Tables 4.2.6.8 and 6.1.1.4
;
H H 48 0.0000 0.0000
; International Tables for Crystallography (1992). 
Vol. C, Tables 4.2.6.8 and 6.1.1.4
;
N N 32 0.0061 0.0033
; International Tables for Crystallography (1992). 
Vol. C, Tables 4.2.6.8 and 6.1.1.4
;
Zn Zn 4 0.2839 1.4301
; International Tables for Crystallography (1992). 
Vol. C, Tables 4.2.6.8 and 6.1.1.4
;

loop_
_geom_angle_atom_site_label_1
_geom_angle_atom_site_label_2
_geom_angle_atom_site_label_3
_geom_angle
_geom_angle_site_symmetry_1
_geom_angle_site_symmetry_3
N3 Zn1 N6 119.72(5) . .
N3 Zn1 N1 114.66(5) . .
N6 Zn1 N1 125.52(5) . .
N3 Zn1 N6 93.38(5) . 3_566
N6 Zn1 N6 79.69(5) . 3_566
N1 Zn1 N6 94.55(5) . 3_566
N3 Zn1 N2 100.64(5) . .
N6 Zn1 N2 95.12(5) . .
N1 Zn1 N2 77.62(4) . .
N6 Zn1 N2 165.80(5) 3_566 .
C5 N1 C1 118.60(12) . .
C5 N1 Zn1 126.41(10) . .
C1 N1 Zn1 114.56(9) . .
C6 N2 C7 122.22(12) . .
C6 N2 Zn1 111.88(9) . .
C7 N2 Zn1 125.68(9) . .
N4 N3 Zn1 130.71(12) . .
N5 N4 N3 175.8(2) . .
N7 N6 Zn1 125.43(10) . .
N7 N6 Zn1 125.73(10) . 3_566
Zn1 N6 Zn1 100.31(5) . 3_566
N8 N7 N6 178.95(16) . .
N1 C1 C2 122.28(13) . .
N1 C1 C6 115.87(12) . .
C2 C1 C6 121.85(13) . .
C1 C2 C3 118.68(14) . .
C1 C2 H2 120.7 . .
C3 C2 H2 120.7 . .
C4 C3 C2 119.26(14) . .
C4 C3 H3 120.4 . .
C2 C3 H3 120.4 . .
C3 C4 C5 118.93(14) . .
C3 C4 H4 120.5 . .
C5 C4 H4 120.5 . .
N1 C5 C4 122.21(14) . .
N1 C5 H5 118.9 . .
C4 C5 H5 118.9 . .
N2 C6 C1 118.83(13) . .
N2 C6 H6 120.6 . .
C1 C6 H6 120.6 . .
C12 C7 C8 119.36(13) . .
C12 C7 N2 116.86(12) . .
C8 C7 N2 123.74(13) . .
C9 C8 C7 119.55(14) . .
C9 C8 H8 120.2 . .
C7 C8 H8 120.2 . .
C8 C9 C10 121.34(14) . .
C8 C9 H9 119.3 . .
C10 C9 H9 119.3 . .
C11 C10 C9 118.30(13) . .
C11 C10 C13 120.33(14) . .
C9 C10 C13 121.37(14) . .
C10 C11 C12 121.04(14) . .
C10 C11 H11 119.5 . .
C12 C11 H11 119.5 . .
C11 C12 C7 120.32(14) . .
C11 C12 H12 119.8 . .
C7 C12 H12 119.8 . .
C10 C13 H131 109.5 . .
C10 C13 H132 109.5 . .
H131 C13 H132 109.5 . .
C10 C13 H133 109.5 . .
H131 C13 H133 109.5 . .
H132 C13 H133 109.5 . .

loop_
_geom_bond_atom_site_label_1
_geom_bond_atom_site_label_2
_geom_bond_distance
_geom_bond_site_symmetry_2
Zn1 N3 1.9799(13) .
Zn1 N6 2.0414(12) .
Zn1 N1 2.0735(11) .
Zn1 N6 2.1918(12) 3_566
Zn1 N2 2.1945(12) .
N1 C5 1.3398(18) .
N1 C1 1.3523(18) .
N2 C6 1.2759(18) .
N2 C7 1.4221(18) .
N3 N4 1.1755(18) .
N4 N5 1.149(2) .
N6 N7 1.2124(18) .
N7 N8 1.1434(19) .
C1 C2 1.3810(19) .
C1 C6 1.4694(19) .
C2 C3 1.389(2) .
C2 H2 0.9500 .
C3 C4 1.380(2) .
C3 H3 0.9500 .
C4 C5 1.388(2) .
C4 H4 0.9500 .
C5 H5 0.9500 .
C6 H6 0.9500 .
C7 C12 1.388(2) .
C7 C8 1.396(2) .
C8 C9 1.388(2) .
C8 H8 0.9500 .
C9 C10 1.394(2) .
C9 H9 0.9500 .
C10 C11 1.385(2) .
C10 C13 1.506(2) .
C11 C12 1.387(2) .
C11 H11 0.9500 .
C12 H12 0.9500 .
C13 H131 0.9800 .
C13 H132 0.9800 .
C13 H133 0.9800 .

loop_
_geom_torsion_atom_site_label_1
_geom_torsion_atom_site_label_2
_geom_torsion_atom_site_label_3
_geom_torsion_atom_site_label_4
_geom_torsion
_geom_torsion_site_symmetry_1
_geom_torsion_site_symmetry_4
N3 Zn1 N1 C5 -85.72(12) . .
N6 Zn1 N1 C5 90.68(12) . .
N6 Zn1 N1 C5 10.11(12) 3_566 .
N2 Zn1 N1 C5 178.12(12) . .
N3 Zn1 N1 C1 86.54(10) . .
N6 Zn1 N1 C1 -97.06(10) . .
N6 Zn1 N1 C1 -177.63(10) 3_566 .
N2 Zn1 N1 C1 -9.62(9) . .
N3 Zn1 N2 C6 -103.95(10) . .
N6 Zn1 N2 C6 134.50(10) . .
N1 Zn1 N2 C6 9.22(10) . .
N6 Zn1 N2 C6 66.8(2) 3_566 .
N3 Zn1 N2 C7 70.81(12) . .
N6 Zn1 N2 C7 -50.74(11) . .
N1 Zn1 N2 C7 -176.02(12) . .
N6 Zn1 N2 C7 -118.48(18) 3_566 .
N6 Zn1 N3 N4 96.04(16) . .
N1 Zn1 N3 N4 -87.33(16) . .
N6 Zn1 N3 N4 176.10(16) 3_566 .
N2 Zn1 N3 N4 -6.18(17) . .
N3 Zn1 N6 N7 -122.93(12) . .
N1 Zn1 N6 N7 60.84(14) . .
N6 Zn1 N6 N7 149.07(15) 3_566 .
N2 Zn1 N6 N7 -17.59(13) . .
N3 Zn1 N6 Zn1 88.00(6) . 3_566
N1 Zn1 N6 Zn1 -88.23(6) . 3_566
N6 Zn1 N6 Zn1 -0.0 3_566 3_566
N2 Zn1 N6 Zn1 -166.66(5) . 3_566
C5 N1 C1 C2 1.7(2) . .
Zn1 N1 C1 C2 -171.17(11) . .
C5 N1 C1 C6 -178.10(12) . .
Zn1 N1 C1 C6 9.00(15) . .
N1 C1 C2 C3 -0.7(2) . .
C6 C1 C2 C3 179.09(14) . .
C1 C2 C3 C4 -1.2(2) . .
C2 C3 C4 C5 2.1(2) . .
C1 N1 C5 C4 -0.8(2) . .
Zn1 N1 C5 C4 171.19(10) . .
C3 C4 C5 N1 -1.1(2) . .
C7 N2 C6 C1 177.53(12) . .
Zn1 N2 C6 C1 -7.50(16) . .
N1 C1 C6 N2 -0.6(2) . .
C2 C1 C6 N2 179.57(14) . .
C6 N2 C7 C12 160.12(14) . .
Zn1 N2 C7 C12 -14.13(18) . .
C6 N2 C7 C8 -22.3(2) . .
Zn1 N2 C7 C8 163.49(11) . .
C12 C7 C8 C9 -2.9(2) . .
N2 C7 C8 C9 179.57(14) . .
C7 C8 C9 C10 0.5(2) . .
C8 C9 C10 C11 2.0(2) . .
C8 C9 C10 C13 -177.66(15) . .
C9 C10 C11 C12 -2.2(2) . .
C13 C10 C11 C12 177.48(14) . .
C10 C11 C12 C7 -0.1(2) . .
C8 C7 C12 C11 2.7(2) . .
N2 C7 C12 C11 -179.57(13) . .
